data_2004444
loop_
_publ_author_name
'Selladurai, S.'
'Subramanian, K.'
'Lakshmi, S.'
'Chen, Y.-S.'
'Holt, E. J.'
'Narasinga Rao, S.'

_publ_section_title
;
 5-Methyl-3-(1-phenylethylidene)-2,3-dihydrobenzo[<i>b</i>]furan-2-one
;
_journal_issue 1
_journal_name_full 'Acta Crystallographica Section C'
_journal_page_first 94
_journal_page_last 95
_journal_paper_doi 10.1107/S0108270195010122
_journal_volume 52
_journal_year 1996
_chemical_formula_sum 'C17 H14 O2'
_chemical_formula_weight 250.3
_space_group_IT_number 2
_symmetry_cell_setting triclinic
_symmetry_space_group_name_Hall '-P 1'
_symmetry_space_group_name_H-M 'P -1'
_atom_type_scat_source 'Cromer & Mann (1968)'
_cell_angle_alpha 108.26(4)
_cell_angle_beta 78.48(4)
_cell_angle_gamma 67.38(4)
_cell_formula_units_Z 2
_cell_length_a 9.890(5)
_cell_length_b 9.258(4)
_cell_length_c 8.878(5)
_cell_measurement_reflns_used 25
_cell_measurement_temperature 293
_cell_measurement_theta_max 15
_cell_measurement_theta_min 11.5
_cell_volume 663.3(7)
_diffrn_measurement_device 'Syntex P3'
_diffrn_measurement_method '\q/2\q scans'
_diffrn_radiation_type MoK\a
_diffrn_radiation_wavelength 0.71073
_diffrn_reflns_av_R_equivalents 0.0
_diffrn_reflns_limit_h_max 11
_diffrn_reflns_limit_h_min -11
_diffrn_reflns_limit_k_max 10
_diffrn_reflns_limit_k_min 0
_diffrn_reflns_limit_l_max 10
_diffrn_reflns_limit_l_min -10
_diffrn_reflns_number 1901
_diffrn_reflns_theta_max 25
_diffrn_standards_decay_% <5
_diffrn_standards_interval_count 97
_diffrn_standards_number 3
_exptl_absorpt_coefficient_mu 0.0757
_exptl_absorpt_correction_type none
_exptl_crystal_colour red
_exptl_crystal_density_diffrn 1.253
_exptl_crystal_density_meas 1.249
_exptl_crystal_description block
_exptl_crystal_size_max 0.35
_exptl_crystal_size_mid 0.29
_exptl_crystal_size_min 0.12
_refine_diff_density_max 2.2
_refine_diff_density_min 0.6
_refine_ls_extinction_method none
_refine_ls_goodness_of_fit_obs 1.271
_refine_ls_hydrogen_treatment noref
_refine_ls_number_parameters 214
_refine_ls_number_reflns 913
_refine_ls_R_factor_obs 0.063
_refine_ls_shift/esd_max 0.58
_refine_ls_structure_factor_coef F
_refine_ls_weighting_details 'w = 1/\s^2^(F)'
_refine_ls_weighting_scheme calc
_refine_ls_wR_factor_obs 0.083
_reflns_number_observed 913
_reflns_number_total 1705
_reflns_observed_criterion I>3\s(I)
_cod_data_source_file sz1043.cif
_cod_data_source_block sz1043a
_cod_depositor_comments
;
The following automatic conversions were performed:

'_refine_ls_weighting_scheme' value ' 1/\s^2^(F)' was changed to
'calc'. New tag '_refine_ls_weighting_details' was created. The value
of the new tag was set to 'w = 1/\s^2^(F)'.

Automatic conversion script
Id: cif_fix_values 3143 2015-03-26 13:38:13Z robertas 
;
_cod_original_cell_volume 663.3(6)
_cod_database_code 2004444

loop_
_symmetry_equiv_pos_as_xyz
x,y,z
-x,-y,-z

loop_
_atom_site_label
_atom_site_fract_x
_atom_site_fract_y
_atom_site_fract_z
_atom_site_B_iso_or_equiv
O1 0.9740(5) 0.2628(6) 0.0957(6) 5.91(4)
O2 0.8125(6) 0.5375(7) 0.1544(7) 7.86(5)
C1 1.1089(7) 0.1762(8) 0.1242(7) 4.66(5)
C2 1.1805(8) 0.0033(8) 0.0839(8) 5.68(6)
C3 1.3105(8) -0.0611(8) 0.1265(9) 5.34(6)
C4 1.3667(6) 0.0457(7) 0.2113(7) 4.30(5)
C5 1.2910(7) 0.2192(7) 0.2476(7) 4.00(5)
C6 1.1578(6) 0.2902(7) 0.2049(7) 3.91(5)
C7 1.0496(6) 0.4611(7) 0.2300(7) 4.33(5)
C8 0.9304(8) 0.4357(7) 0.1615(9) 5.53(6)
C9 1.0463(6) 0.6157(7) 0.2951(7) 4.48(5)
C10 1.1818(7) 0.6236(7) 0.3337(8) 4.07(4)
C11 1.1625(8) 0.7307(8) 0.4962(8) 5.66(6)
C12 1.2904(11) 0.7367(10) 0.5310(9) 6.70(7)
C13 1.4390(9) 0.6420(9) 0.4052(10) 5.98(6)
C14 1.4581(7) 0.5413(8) 0.2434(8) 5.16(6)
C15 1.3293(7) 0.5321(7) 0.2095(8) 4.54(5)
C16 0.9114(8) 0.7863(9) 0.3303(9) 5.68(6)
C17 1.5059(7) -0.0279(8) 0.2559(9) 6.10(6)
H2 1.1653 -0.0963 -0.0035 4.00
H3 1.3669 -0.1972 0.1020 4.00
H5 1.3265 0.3046 0.3233 4.00
H11 1.0412 0.8037 0.5968 4.00
H12 1.2640 0.8248 0.6650 4.00
H13 1.5345 0.6595 0.4395 4.00
H14 1.5743 0.4594 0.1443 4.00
H15 1.3290 0.4578 0.0790 4.00
H161 0.9850 0.8061 0.2301 4.00
H162 0.8981 0.8619 0.4422 4.00
H163 0.8399 0.7882 0.2734 4.00
H171 1.5212 0.0565 0.3646 4.00
H172 1.5420 -0.1388 0.2802 4.00
H173 1.6099 -0.0474 0.1751 4.00

loop_
_geom_angle_atom_site_label_1
_geom_angle_atom_site_label_2
_geom_angle_atom_site_label_3
_geom_angle
_geom_angle_publ_flag
O1 C1 C2 124.6(7) yes
O1 C1 C6 110.8(6) yes
C2 C1 C6 124.5(6) yes
C1 C2 C3 117.2(7) yes
C2 C3 C4 122.1(6) yes
C3 C4 C5 118.3(6) yes
C3 C4 C17 120.5(6) yes
C5 C4 C17 121.2(6) yes
C4 C5 C6 121.3(6) yes
C5 C6 C1 116.5(6) yes
C5 C6 C7 135.6(6) yes
C1 C6 C7 107.8(5) yes
C6 C7 C8 104.3(6) yes
C6 C7 C9 132.2(6) yes
C8 C7 C9 123.5(6) yes
C7 C8 O1 108.4(6) yes
C7 C8 O2 131.6(8) yes
O1 C8 O2 120.0(8) yes
C8 O1 C1 108.6(6) yes
C7 C9 C10 119.6(5) yes
C7 C9 C16 124.3(6) yes
C10 C9 C16 116.0(6) yes
C9 C10 C11 120.8(5) yes
C9 C10 C15 121.1(6) yes
C11 C10 C15 118.1(7) yes
C10 C11 C12 120.3(5) yes
C11 C12 C13 121.0(7) yes
C12 C13 C14 119.1(8) yes
C13 C14 C15 119.8(6) yes
C14 C15 C10 121.7(6) yes

loop_
_geom_bond_atom_site_label_1
_geom_bond_atom_site_label_2
_geom_bond_distance
_geom_bond_publ_flag
C1 C2 1.363(10) yes
C1 O1 1.388(9) yes
C1 C6 1.385(11) yes
C2 C3 1.378(11) yes
C3 C4 1.407(11) yes
C4 C5 1.378(8) yes
C4 C17 1.477(10) yes
C5 C6 1.414(9) yes
C6 C7 1.442(8) yes
C7 C8 1.492(12) yes
C7 C9 1.349(10) yes
C8 O1 1.369(10) yes
C8 O2 1.213(10) yes
C9 C10 1.470(10) yes
C9 C16 1.509(9) yes
C10 C11 1.395(9) yes
C10 C15 1.373(8) yes
C11 C12 1.378(15) yes
C12 C13 1.385(11) yes
C13 C14 1.372(11) yes
C14 C15 1.393(11) yes

loop_
_geom_torsion_atom_site_label_1
_geom_torsion_atom_site_label_2
_geom_torsion_atom_site_label_3
_geom_torsion_atom_site_label_4
_geom_torsion
_geom_torsion_publ_flag
C1 C2 C3 C4 0.9(4) yes
C2 C3 C4 C5 0.2(4) yes
C3 C4 C5 C6 -0.6(3) yes
C4 C5 C6 C1 0.4(4) yes
C5 C6 C1 C2 0.7(3) yes
C6 C1 C2 C3 -1.0(3) yes
C9 C10 O11 C11 3.2(3) yes
C9 C12 C11 O1 -0.7(5) yes
C10 O1 C11 C12 -2.6(4) yes
C12 C13 C14 C15 -0.3(3) yes
C13 C14 C15 C16 -1.8(7) yes
C14 C15 C16 C11 1.7(6) yes
C15 C16 C11 C12 -180(3) yes
C16 C11 C12 C13 -2.8(6) yes
C17 C14 C13 C12 178.6(2) yes
C16 C11 C12 C9 -175.3(4) yes
